data_7220724
loop_
_publ_author_name
'Wang, Xue'
'Zhao, Keqing'
'Elsegood, Mark Robert James'
'Prior, Timothy J.'
'Liu, Xiaoming'
'Li, Wu'
'Sanz, Sergio'
'Brechin, Euan K.'
'Redshaw, Carl'

_publ_section_title
;
 Mono-and Tetra-nuclear copper complexes bearing bis(imino)phenoxide
 derived ligands: catalytic evaluation for benzene oxidation and ROP of
 epsilon-caprolactone
;
_journal_name_full 'RSC Adv.'
_journal_paper_doi 10.1039/C5RA08696E
_journal_year 2015
_chemical_formula_moiety 'C66 H82 Cu N4 O2'
_chemical_formula_sum 'C66 H82 Cu N4 O2'
_chemical_formula_weight 1026.89
_chemical_name_systematic
; 
 ? 
;
_space_group_crystal_system monoclinic
_space_group_IT_number 14
_space_group_name_Hall '-P 2ybc'
_space_group_name_H-M_alt 'P 1 21/c 1'
_symmetry_space_group_name_Hall '-P 2ybc'
_symmetry_space_group_name_H-M 'P 1 21/c 1'
_atom_sites_solution_hydrogens geom
_atom_sites_solution_primary direct
_audit_creation_method SHELXL-2014/6
_audit_update_record
;
2014-12-21 deposited with the CCDC.
2015-06-05 downloaded from the CCDC.
;
_cell_angle_alpha 90
_cell_angle_beta 97.5566(13)
_cell_angle_gamma 90
_cell_formula_units_Z 2
_cell_length_a 9.8597(6)
_cell_length_b 12.1852(8)
_cell_length_c 24.1112(16)
_cell_measurement_reflns_used 6063
_cell_measurement_temperature 160(2)
_cell_measurement_theta_max 27.89
_cell_measurement_theta_min 2.38
_cell_volume 2871.6(3)
_computing_cell_refinement 'Bruker SAINT'
_computing_data_collection 'Bruker SMART'
_computing_data_reduction 'Bruker SAINT'
_computing_molecular_graphics 'Bruker SHELXTL'
_computing_publication_material 'SHELXTL and local programs'
_computing_structure_refinement 'SHELXL-2014/6 (Sheldrick, 2014)'
_computing_structure_solution 'Bruker SHELXTL'
_diffrn_ambient_temperature 160(2)
_diffrn_measured_fraction_theta_full 0.996
_diffrn_measured_fraction_theta_max 0.994
_diffrn_measurement_device_type 'Bruker SMART 1K CCD diffractometer'
_diffrn_measurement_method '\w rotation with narrow frames'
_diffrn_radiation_type MoK\a
_diffrn_radiation_wavelength 0.71073
_diffrn_reflns_av_R_equivalents 0.0835
_diffrn_reflns_av_unetI/netI 0.1021
_diffrn_reflns_laue_measured_fraction_full 0.996
_diffrn_reflns_laue_measured_fraction_max 0.994
_diffrn_reflns_limit_h_max 12
_diffrn_reflns_limit_h_min -11
_diffrn_reflns_limit_k_max 14
_diffrn_reflns_limit_k_min -15
_diffrn_reflns_limit_l_max 28
_diffrn_reflns_limit_l_min -29
_diffrn_reflns_number 16148
_diffrn_reflns_point_group_measured_fraction_full 0.996
_diffrn_reflns_point_group_measured_fraction_max 0.994
_diffrn_reflns_theta_full 25.242
_diffrn_reflns_theta_max 25.998
_diffrn_reflns_theta_min 1.704
_diffrn_source 'fine-focus sealed tube'
_exptl_absorpt_coefficient_mu 0.427
_exptl_absorpt_correction_T_max 0.992
_exptl_absorpt_correction_T_min 0.772
_exptl_absorpt_correction_type empirical
_exptl_crystal_colour 'pale yellow'
_exptl_crystal_density_diffrn 1.188
_exptl_crystal_density_method 'not measured'
_exptl_crystal_description lath
_exptl_crystal_F_000 1102
_exptl_crystal_size_max 0.640
_exptl_crystal_size_mid 0.050
_exptl_crystal_size_min 0.020
_refine_diff_density_max 0.465
_refine_diff_density_min -0.581
_refine_diff_density_rms 0.071
_refine_ls_extinction_method none
_refine_ls_goodness_of_fit_ref 1.000
_refine_ls_hydrogen_treatment constr
_refine_ls_matrix_type full
_refine_ls_number_parameters 340
_refine_ls_number_reflns 5606
_refine_ls_number_restraints 0
_refine_ls_restrained_S_all 1.000
_refine_ls_R_factor_all 0.1074
_refine_ls_R_factor_gt 0.0528
_refine_ls_shift/su_max 0.000
_refine_ls_shift/su_mean 0.000
_refine_ls_structure_factor_coef Fsqd
_refine_ls_weighting_details 'w=1/[\s^2^(Fo^2^)+(0.0471P)^2^+0.8628P] where P=(Fo^2^+2Fc^2^)/3'
_refine_ls_weighting_scheme calc
_refine_ls_wR_factor_gt 0.1035
_refine_ls_wR_factor_ref 0.1247
_reflns_Friedel_coverage 0.000
_reflns_number_gt 3485
_reflns_number_total 5606
_reflns_threshold_expression 'I > 2\s(I)'
_cod_data_source_file c5ra08696e2.cif
_cod_data_source_block cr29
_cod_database_code 7220724
_shelx_space_group_comment
; 
The symmetry employed for this shelxl refinement is uniquely defined 
by the following loop, which should always be used as a source of 
symmetry information in preference to the above space-group names. 
They are only intended as comments. 
;
_shelx_estimated_absorpt_t_min 0.772
_shelx_estimated_absorpt_t_max 0.992
_shelxl_version_number 2014/6

loop_
_space_group_symop_operation_xyz
'x, y, z'
'-x, y+1/2, -z+1/2'
'-x, -y, -z'
'x, -y-1/2, z-1/2'

loop_
_atom_site_label
_atom_site_type_symbol
_atom_site_fract_x
_atom_site_fract_y
_atom_site_fract_z
_atom_site_U_iso_or_equiv
_atom_site_adp_type
_atom_site_occupancy
_atom_site_site_symmetry_order
_atom_site_calc_flag
_atom_site_refinement_flags_posn
_atom_site_refinement_flags_adp
_atom_site_refinement_flags_occupancy
Cu1 Cu 0.5000 0.5000 0.0000 0.01473(15) Uani 1 2 d S . P
N1 N 0.5836(2) 0.5102(2) -0.06974(10) 0.0155(6) Uani 1 1 d . . .
C1 C 0.5533(3) 0.6007(2) -0.10850(12) 0.0156(7) Uani 1 1 d . . .
C2 C 0.6383(3) 0.6920(3) -0.10350(13) 0.0183(7) Uani 1 1 d . . .
C3 C 0.6085(3) 0.7756(3) -0.14294(14) 0.0236(8) Uani 1 1 d . . .
H3 H 0.6652 0.8389 -0.1411 0.028 Uiso 1 1 calc R U .
C4 C 0.4988(3) 0.7681(3) -0.18442(14) 0.0234(8) Uani 1 1 d . . .
H4 H 0.4803 0.8261 -0.2107 0.028 Uiso 1 1 calc R U .
C5 C 0.4153(3) 0.6760(3) -0.18792(13) 0.0224(8) Uani 1 1 d . . .
H5 H 0.3405 0.6713 -0.2170 0.027 Uiso 1 1 calc R U .
C6 C 0.4391(3) 0.5905(2) -0.14965(13) 0.0173(7) Uani 1 1 d . . .
C7 C 0.7578(3) 0.6996(3) -0.05693(15) 0.0259(8) Uani 1 1 d . . .
H7 H 0.7327 0.6560 -0.0247 0.031 Uiso 1 1 calc R U .
C8 C 0.7862(4) 0.8168(3) -0.03618(16) 0.0367(10) Uani 1 1 d . . .
H8A H 0.8182 0.8607 -0.0659 0.055 Uiso 1 1 calc R U .
H8B H 0.8566 0.8159 -0.0035 0.055 Uiso 1 1 calc R U .
H8C H 0.7020 0.8490 -0.0258 0.055 Uiso 1 1 calc R U .
C9 C 0.8886(4) 0.6487(3) -0.07388(18) 0.0411(10) Uani 1 1 d . . .
H9A H 0.8712 0.5721 -0.0849 0.062 Uiso 1 1 calc R U .
H9B H 0.9617 0.6519 -0.0421 0.062 Uiso 1 1 calc R U .
H9C H 0.9166 0.6897 -0.1055 0.062 Uiso 1 1 calc R U .
C10 C 0.3471(3) 0.4912(3) -0.15301(13) 0.0230(7) Uani 1 1 d . . .
H10 H 0.3730 0.4474 -0.1182 0.028 Uiso 1 1 calc R U .
C11 C 0.3733(4) 0.4191(3) -0.20257(15) 0.0347(9) Uani 1 1 d . . .
H11A H 0.3562 0.4617 -0.2373 0.052 Uiso 1 1 calc R U .
H11B H 0.3120 0.3555 -0.2050 0.052 Uiso 1 1 calc R U .
H11C H 0.4686 0.3940 -0.1972 0.052 Uiso 1 1 calc R U .
C12 C 0.1960(3) 0.5207(3) -0.15534(17) 0.0365(10) Uani 1 1 d . . .
H12A H 0.1836 0.5692 -0.1240 0.055 Uiso 1 1 calc R U .
H12B H 0.1424 0.4535 -0.1528 0.055 Uiso 1 1 calc R U .
H12C H 0.1649 0.5581 -0.1907 0.055 Uiso 1 1 calc R U .
C13 C 0.6638(3) 0.4369(2) -0.08654(13) 0.0172(7) Uani 1 1 d . . .
H13 H 0.6901 0.4481 -0.1226 0.021 Uiso 1 1 calc R U .
C14 C 0.7177(3) 0.3412(2) -0.05744(13) 0.0169(7) Uani 1 1 d . . .
C15 C 0.8040(3) 0.2742(3) -0.08489(13) 0.0194(7) Uani 1 1 d . . .
H15 H 0.8215 0.2945 -0.1213 0.023 Uiso 1 1 calc R U .
C16 C 0.8644(3) 0.1803(3) -0.06126(13) 0.0198(7) Uani 1 1 d . . .
C17 C 0.8377(3) 0.1556(2) -0.00739(13) 0.0175(7) Uani 1 1 d . . .
H17 H 0.8782 0.0914 0.0100 0.021 Uiso 1 1 calc R U .
C18 C 0.7555(3) 0.2192(2) 0.02249(12) 0.0148(7) Uani 1 1 d . . .
C19 C 0.6899(3) 0.3147(2) -0.00280(13) 0.0158(7) Uani 1 1 d . . .
O1 O 0.6076(2) 0.37347(17) 0.02392(8) 0.0193(5) Uani 1 1 d . . .
C20 C 0.9506(4) 0.1070(3) -0.09287(14) 0.0315(9) Uani 1 1 d . . .
H20A H 0.8922 0.0713 -0.1237 0.047 Uiso 1 1 calc R U .
H20B H 0.9950 0.0510 -0.0675 0.047 Uiso 1 1 calc R U .
H20C H 1.0205 0.1511 -0.1079 0.047 Uiso 1 1 calc R U .
C21 C 0.7293(3) 0.1818(2) 0.07823(13) 0.0162(7) Uani 1 1 d . . .
H21 H 0.6582 0.2149 0.0954 0.019 Uiso 1 1 calc R U .
N2 N 0.8010(3) 0.1053(2) 0.10368(10) 0.0174(6) Uani 1 1 d . . .
C22 C 0.7679(3) 0.0599(3) 0.15453(13) 0.0181(7) Uani 1 1 d . . .
C23 C 0.6844(3) -0.0342(2) 0.15121(14) 0.0208(8) Uani 1 1 d . . .
C24 C 0.6570(3) -0.0818(3) 0.20099(15) 0.0270(8) Uani 1 1 d . . .
H24 H 0.5984 -0.1439 0.1996 0.032 Uiso 1 1 calc R U .
C25 C 0.7132(4) -0.0410(3) 0.25228(15) 0.0280(8) Uani 1 1 d . . .
H25 H 0.6924 -0.0742 0.2858 0.034 Uiso 1 1 calc R U .
C26 C 0.7999(3) 0.0487(3) 0.25466(14) 0.0247(8) Uani 1 1 d . . .
H26 H 0.8396 0.0754 0.2901 0.030 Uiso 1 1 calc R U .
C27 C 0.8303(3) 0.1007(3) 0.20635(13) 0.0174(7) Uani 1 1 d . . .
C28 C 0.6259(4) -0.0816(3) 0.09491(15) 0.0282(8) Uani 1 1 d . . .
H28 H 0.6853 -0.0562 0.0669 0.034 Uiso 1 1 calc R U .
C29 C 0.6259(4) -0.2069(3) 0.09396(16) 0.0372(10) Uani 1 1 d . . .
H29A H 0.7180 -0.2340 0.1074 0.056 Uiso 1 1 calc R U .
H29B H 0.5985 -0.2326 0.0556 0.056 Uiso 1 1 calc R U .
H29C H 0.5613 -0.2346 0.1182 0.056 Uiso 1 1 calc R U .
C30 C 0.4823(4) -0.0375(3) 0.07656(17) 0.0449(11) Uani 1 1 d . . .
H30A H 0.4221 -0.0585 0.1040 0.067 Uiso 1 1 calc R U .
H30B H 0.4470 -0.0682 0.0399 0.067 Uiso 1 1 calc R U .
H30C H 0.4857 0.0427 0.0739 0.067 Uiso 1 1 calc R U .
C31 C 0.9327(3) 0.1945(3) 0.20843(13) 0.0208(7) Uani 1 1 d . . .
H31 H 0.8973 0.2486 0.1788 0.025 Uiso 1 1 calc R U .
C32 C 1.0685(3) 0.1501(3) 0.19393(15) 0.0329(9) Uani 1 1 d . . .
H32A H 1.1023 0.0928 0.2208 0.049 Uiso 1 1 calc R U .
H32B H 1.1354 0.2099 0.1956 0.049 Uiso 1 1 calc R U .
H32C H 1.0550 0.1192 0.1561 0.049 Uiso 1 1 calc R U .
C33 C 0.9558(4) 0.2553(3) 0.26399(14) 0.0294(9) Uani 1 1 d . . .
H33A H 0.8677 0.2797 0.2742 0.044 Uiso 1 1 calc R U .
H33B H 1.0145 0.3192 0.2605 0.044 Uiso 1 1 calc R U .
H33C H 1.0003 0.2062 0.2931 0.044 Uiso 1 1 calc R U .

loop_
_atom_site_aniso_label
_atom_site_aniso_U_11
_atom_site_aniso_U_22
_atom_site_aniso_U_33
_atom_site_aniso_U_23
_atom_site_aniso_U_13
_atom_site_aniso_U_12
Cu1 0.0164(3) 0.0160(3) 0.0123(3) 0.0020(3) 0.0038(2) 0.0045(3)
N1 0.0171(13) 0.0153(14) 0.0146(13) 0.0021(12) 0.0037(10) 0.0031(12)
C1 0.0208(18) 0.0158(16) 0.0119(16) 0.0047(13) 0.0077(14) 0.0096(14)
C2 0.0174(17) 0.0216(18) 0.0178(18) 0.0027(14) 0.0094(14) 0.0047(14)
C3 0.0252(19) 0.0198(18) 0.029(2) 0.0079(15) 0.0155(16) 0.0031(15)
C4 0.027(2) 0.0248(19) 0.0208(19) 0.0096(15) 0.0121(16) 0.0120(15)
C5 0.0263(19) 0.0262(19) 0.0146(18) 0.0021(15) 0.0027(15) 0.0091(16)
C6 0.0236(18) 0.0169(17) 0.0122(17) -0.0010(14) 0.0054(14) 0.0078(14)
C7 0.0203(19) 0.026(2) 0.032(2) 0.0064(17) 0.0030(16) -0.0021(15)
C8 0.033(2) 0.041(2) 0.036(2) -0.0056(19) -0.0002(18) -0.0026(18)
C9 0.025(2) 0.038(2) 0.060(3) 0.001(2) 0.002(2) 0.0019(17)
C10 0.0269(18) 0.0208(18) 0.0203(17) -0.0015(16) -0.0008(14) 0.0034(16)
C11 0.043(2) 0.026(2) 0.033(2) -0.0069(17) -0.0020(18) 0.0044(17)
C12 0.029(2) 0.031(2) 0.049(3) -0.0016(19) 0.0033(18) 0.0008(16)
C13 0.0200(18) 0.0194(18) 0.0127(17) 0.0018(14) 0.0037(14) 0.0010(14)
C14 0.0189(17) 0.0142(17) 0.0174(17) 0.0027(14) 0.0017(14) 0.0049(13)
C15 0.0220(18) 0.0251(19) 0.0126(17) 0.0015(14) 0.0075(14) 0.0035(14)
C16 0.0221(18) 0.0188(18) 0.0190(18) -0.0016(14) 0.0044(15) 0.0037(14)
C17 0.0183(18) 0.0161(17) 0.0170(18) -0.0004(14) -0.0016(14) 0.0049(14)
C18 0.0155(17) 0.0161(16) 0.0121(17) -0.0004(13) -0.0012(13) 0.0001(13)
C19 0.0134(16) 0.0172(17) 0.0166(17) -0.0007(14) 0.0017(13) 0.0033(13)
O1 0.0229(12) 0.0209(12) 0.0157(12) 0.0029(10) 0.0085(10) 0.0100(10)
C20 0.042(2) 0.031(2) 0.023(2) 0.0022(16) 0.0112(17) 0.0172(17)
C21 0.0170(17) 0.0157(17) 0.0160(17) -0.0009(14) 0.0028(14) 0.0017(13)
N2 0.0197(15) 0.0180(14) 0.0145(14) 0.0012(12) 0.0023(12) 0.0020(12)
C22 0.0156(17) 0.0228(18) 0.0161(18) 0.0047(14) 0.0025(14) 0.0060(14)
C23 0.0231(18) 0.0172(17) 0.0230(19) 0.0024(14) 0.0061(15) 0.0024(14)
C24 0.031(2) 0.0200(18) 0.031(2) 0.0046(16) 0.0085(17) -0.0043(16)
C25 0.038(2) 0.029(2) 0.0192(19) 0.0078(15) 0.0097(17) 0.0033(17)
C26 0.027(2) 0.0290(19) 0.0173(19) -0.0006(15) 0.0011(16) 0.0019(16)
C27 0.0154(17) 0.0206(17) 0.0164(17) 0.0027(14) 0.0023(14) 0.0066(13)
C28 0.033(2) 0.0243(19) 0.027(2) 0.0015(16) 0.0030(17) -0.0050(16)
C29 0.047(2) 0.028(2) 0.036(2) -0.0072(18) 0.0060(19) -0.0050(18)
C30 0.042(2) 0.040(2) 0.048(3) -0.009(2) -0.015(2) 0.0007(19)
C31 0.0207(18) 0.0225(18) 0.0188(18) 0.0020(15) 0.0011(14) -0.0001(14)
C32 0.026(2) 0.042(2) 0.032(2) -0.0030(18) 0.0082(17) -0.0025(17)
C33 0.031(2) 0.036(2) 0.0209(19) -0.0013(16) -0.0004(16) -0.0027(17)

loop_
_atom_type_symbol
_atom_type_description
_atom_type_scat_dispersion_real
_atom_type_scat_dispersion_imag
_atom_type_scat_source
C C 0.0033 0.0016 'International Tables Vol C Tables 4.2.6.8 and 6.1.1.4'
H H 0.0000 0.0000 'International Tables Vol C Tables 4.2.6.8 and 6.1.1.4'
N N 0.0061 0.0033 'International Tables Vol C Tables 4.2.6.8 and 6.1.1.4'
O O 0.0106 0.0060 'International Tables Vol C Tables 4.2.6.8 and 6.1.1.4'
Cu Cu 0.3201 1.2651 'International Tables Vol C Tables 4.2.6.8 and 6.1.1.4'

loop_
_geom_angle_atom_site_label_1
_geom_angle_atom_site_label_2
_geom_angle_atom_site_label_3
_geom_angle
_geom_angle_site_symmetry_1
_geom_angle_site_symmetry_3
O1 Cu1 O1 180.0 . 3_665
O1 Cu1 N1 91.73(9) . .
O1 Cu1 N1 88.27(9) 3_665 .
O1 Cu1 N1 88.27(9) . 3_665
O1 Cu1 N1 91.73(9) 3_665 3_665
N1 Cu1 N1 180.0 . 3_665
C13 N1 C1 113.9(2) . .
C13 N1 Cu1 124.4(2) . .
C1 N1 Cu1 121.55(19) . .
C2 C1 C6 123.4(3) . .
C2 C1 N1 118.8(3) . .
C6 C1 N1 117.8(3) . .
C1 C2 C3 117.0(3) . .
C1 C2 C7 120.9(3) . .
C3 C2 C7 122.1(3) . .
C4 C3 C2 121.4(3) . .
C3 C4 C5 120.1(3) . .
C4 C5 C6 121.2(3) . .
C5 C6 C1 116.9(3) . .
C5 C6 C10 121.1(3) . .
C1 C6 C10 122.0(3) . .
C2 C7 C8 113.0(3) . .
C2 C7 C9 112.1(3) . .
C8 C7 C9 109.9(3) . .
C6 C10 C12 113.0(3) . .
C6 C10 C11 109.9(3) . .
C12 C10 C11 111.7(3) . .
N1 C13 C14 127.9(3) . .
C15 C14 C19 120.6(3) . .
C15 C14 C13 116.9(3) . .
C19 C14 C13 122.5(3) . .
C16 C15 C14 122.8(3) . .
C15 C16 C17 116.2(3) . .
C15 C16 C20 121.6(3) . .
C17 C16 C20 122.2(3) . .
C18 C17 C16 123.9(3) . .
C17 C18 C19 119.7(3) . .
C17 C18 C21 119.0(3) . .
C19 C18 C21 121.2(3) . .
O1 C19 C14 122.7(3) . .
O1 C19 C18 120.6(3) . .
C14 C19 C18 116.7(3) . .
C19 O1 Cu1 130.10(19) . .
N2 C21 C18 120.8(3) . .
C21 N2 C22 121.5(3) . .
C23 C22 C27 121.5(3) . .
C23 C22 N2 117.8(3) . .
C27 C22 N2 120.3(3) . .
C24 C23 C22 118.0(3) . .
C24 C23 C28 121.3(3) . .
C22 C23 C28 120.8(3) . .
C25 C24 C23 121.5(3) . .
C24 C25 C26 119.7(3) . .
C25 C26 C27 121.6(3) . .
C26 C27 C22 117.6(3) . .
C26 C27 C31 122.0(3) . .
C22 C27 C31 120.3(3) . .
C23 C28 C30 110.7(3) . .
C23 C28 C29 113.2(3) . .
C30 C28 C29 110.5(3) . .
C27 C31 C33 114.6(3) . .
C27 C31 C32 108.9(3) . .
C33 C31 C32 109.9(3) . .

loop_
_geom_bond_atom_site_label_1
_geom_bond_atom_site_label_2
_geom_bond_distance
_geom_bond_site_symmetry_2
Cu1 O1 1.917(2) .
Cu1 O1 1.917(2) 3_665
Cu1 N1 1.971(2) .
Cu1 N1 1.971(2) 3_665
N1 C13 1.293(4) .
N1 C1 1.451(4) .
C1 C2 1.388(4) .
C1 C6 1.405(4) .
C2 C3 1.398(4) .
C2 C7 1.519(4) .
C3 C4 1.376(5) .
C4 C5 1.388(4) .
C5 C6 1.391(4) .
C6 C10 1.508(4) .
C7 C8 1.526(5) .
C7 C9 1.535(5) .
C10 C12 1.526(4) .
C10 C11 1.533(4) .
C13 C14 1.427(4) .
C14 C15 1.406(4) .
C14 C19 1.417(4) .
C15 C16 1.378(4) .
C16 C17 1.392(4) .
C16 C20 1.507(4) .
C17 C18 1.389(4) .
C18 C19 1.429(4) .
C18 C21 1.474(4) .
C19 O1 1.313(3) .
C21 N2 1.277(4) .
N2 C22 1.422(4) .
C22 C23 1.408(4) .
C22 C27 1.409(4) .
C23 C24 1.391(4) .
C23 C28 1.518(5) .
C24 C25 1.380(5) .
C25 C26 1.384(5) .
C26 C27 1.393(4) .
C27 C31 1.521(4) .
C28 C30 1.524(5) .
C28 C29 1.527(5) .
C31 C33 1.522(4) .
C31 C32 1.527(4) .

loop_
_geom_torsion_atom_site_label_1
_geom_torsion_atom_site_label_2
_geom_torsion_atom_site_label_3
_geom_torsion_atom_site_label_4
_geom_torsion
C13 N1 C1 C2 -89.8(3)
Cu1 N1 C1 C2 93.0(3)
C13 N1 C1 C6 89.7(3)
Cu1 N1 C1 C6 -87.5(3)
C6 C1 C2 C3 -1.8(5)
N1 C1 C2 C3 177.7(3)
C6 C1 C2 C7 178.1(3)
N1 C1 C2 C7 -2.5(4)
C1 C2 C3 C4 0.8(5)
C7 C2 C3 C4 -179.1(3)
C2 C3 C4 C5 -0.3(5)
C3 C4 C5 C6 0.7(5)
C4 C5 C6 C1 -1.6(4)
C4 C5 C6 C10 179.1(3)
C2 C1 C6 C5 2.2(5)
N1 C1 C6 C5 -177.2(3)
C2 C1 C6 C10 -178.6(3)
N1 C1 C6 C10 2.0(4)
C1 C2 C7 C8 -146.6(3)
C3 C2 C7 C8 33.2(4)
C1 C2 C7 C9 88.5(4)
C3 C2 C7 C9 -91.7(4)
C5 C6 C10 C12 -52.3(4)
C1 C6 C10 C12 128.5(3)
C5 C6 C10 C11 73.2(4)
C1 C6 C10 C11 -106.0(3)
C1 N1 C13 C14 177.0(3)
Cu1 N1 C13 C14 -6.0(5)
N1 C13 C14 C15 -179.7(3)
N1 C13 C14 C19 -1.3(5)
C19 C14 C15 C16 0.7(5)
C13 C14 C15 C16 179.1(3)
C14 C15 C16 C17 -1.3(5)
C14 C15 C16 C20 176.8(3)
C15 C16 C17 C18 0.1(5)
C20 C16 C17 C18 -178.0(3)
C16 C17 C18 C19 1.7(5)
C16 C17 C18 C21 177.0(3)
C15 C14 C19 O1 -178.4(3)
C13 C14 C19 O1 3.3(5)
C15 C14 C19 C18 1.1(4)
C13 C14 C19 C18 -177.2(3)
C17 C18 C19 O1 177.3(3)
C21 C18 C19 O1 2.1(4)
C17 C18 C19 C14 -2.2(4)
C21 C18 C19 C14 -177.5(3)
C14 C19 O1 Cu1 2.7(4)
C18 C19 O1 Cu1 -176.8(2)
C17 C18 C21 N2 13.9(4)
C19 C18 C21 N2 -170.8(3)
C18 C21 N2 C22 -173.0(3)
C21 N2 C22 C23 93.0(4)
C21 N2 C22 C27 -94.3(4)
C27 C22 C23 C24 4.4(5)
N2 C22 C23 C24 177.1(3)
C27 C22 C23 C28 -175.8(3)
N2 C22 C23 C28 -3.1(4)
C22 C23 C24 C25 -2.1(5)
C28 C23 C24 C25 178.1(3)
C23 C24 C25 C26 -0.7(5)
C24 C25 C26 C27 1.3(5)
C25 C26 C27 C22 1.0(5)
C25 C26 C27 C31 -175.9(3)
C23 C22 C27 C26 -3.9(5)
N2 C22 C27 C26 -176.3(3)
C23 C22 C27 C31 173.1(3)
N2 C22 C27 C31 0.6(4)
C24 C23 C28 C30 85.4(4)
C22 C23 C28 C30 -94.4(4)
C24 C23 C28 C29 -39.3(4)
C22 C23 C28 C29 140.9(3)
C26 C27 C31 C33 -22.7(4)
C22 C27 C31 C33 160.5(3)
C26 C27 C31 C32 100.8(4)
C22 C27 C31 C32 -76.0(4)
